data_7056300
loop_
_publ_author_name
'Andro\<s Dubraja, Lidija'
'Molcanov, Kresimir'
'\<Zili\'c, Dijana'
'Kojic-Prodic, Biserka'
'Wenger, Emmanuel'

_publ_section_title
;
 Multifunctionality and size of the chloranilate ligand define the
 topology of transition metal coordination polymers
;
_journal_name_full 'New J. Chem.'
_journal_paper_doi 10.1039/C7NJ01058C
_journal_year 2017
_chemical_formula_moiety 'C18.81 H16.42 Cl2 Co N2 O5'
_chemical_formula_sum 'C18.81 H16.42 Cl2 Co N2 O5'
_chemical_formula_weight 480.26
_chemical_name_systematic
;
 ?
;
_space_group_IT_number 15
_symmetry_cell_setting monoclinic
_symmetry_space_group_name_Hall '-C 2yc'
_symmetry_space_group_name_H-M 'C 1 2/c 1'
_atom_sites_solution_hydrogens geom
_atom_sites_solution_primary direct
_atom_sites_solution_secondary difmap
_audit_creation_date 2015-10-29T12:05:02-00:00
_audit_creation_method 'WinGX routine CIF_UPDATE'
_audit_update_record
;
2017-03-20 deposited with the CCDC.
2017-06-06 downloaded from the CCDC.
;
_cell_angle_alpha 90
_cell_angle_beta 98.687(2)
_cell_angle_gamma 90
_cell_formula_units_Z 4
_cell_length_a 12.1676(14)
_cell_length_b 20.804(2)
_cell_length_c 8.437(2)
_cell_measurement_reflns_used 2434
_cell_measurement_temperature 100(2)
_cell_measurement_theta_max 27.58
_cell_measurement_theta_min 2.92
_cell_volume 2111.2(6)
_computing_molecular_graphics 'Ortep-3 for Windows (Farrugia, 1997)'
_computing_publication_material 'WinGX publication routines (Farrugia, 1999)'
_computing_structure_refinement 'SHELXL-97 (Sheldrick, 1997)'
_computing_structure_solution 'SHELXS-97 (Sheldrick, 1997)'
_diffrn_ambient_temperature 100(2)
_diffrn_measured_fraction_theta_full 0.997
_diffrn_measured_fraction_theta_max 0.997
_diffrn_measurement_device_type 'Bruker D8 Venture'
_diffrn_measurement_method '\w scans'
_diffrn_radiation_monochromator graphite
_diffrn_radiation_type MoK\a
_diffrn_radiation_wavelength 0.71073
_diffrn_reflns_av_R_equivalents 0.0836
_diffrn_reflns_av_unetI/netI 0.0303
_diffrn_reflns_limit_h_max 15
_diffrn_reflns_limit_h_min -15
_diffrn_reflns_limit_k_max 27
_diffrn_reflns_limit_k_min -26
_diffrn_reflns_limit_l_max 10
_diffrn_reflns_limit_l_min -10
_diffrn_reflns_number 27823
_diffrn_reflns_theta_full 27.58
_diffrn_reflns_theta_max 27.58
_diffrn_reflns_theta_min 2.92
_exptl_absorpt_coefficient_mu 1.098
_exptl_absorpt_correction_type none
_exptl_crystal_colour 'dark red'
_exptl_crystal_density_diffrn 1.511
_exptl_crystal_density_method 'not measured'
_exptl_crystal_description prism
_exptl_crystal_F_000 1052
_exptl_crystal_size_max 0.10
_exptl_crystal_size_mid 0.08
_exptl_crystal_size_min 0.06
_refine_diff_density_max 0.605
_refine_diff_density_min -0.456
_refine_diff_density_rms 0.098
_refine_ls_extinction_method none
_refine_ls_goodness_of_fit_ref 0.874
_refine_ls_hydrogen_treatment mixed
_refine_ls_matrix_type full
_refine_ls_number_parameters 151
_refine_ls_number_reflns 2434
_refine_ls_number_restraints 55
_refine_ls_restrained_S_all 0.925
_refine_ls_R_factor_all 0.0598
_refine_ls_R_factor_gt 0.0437
_refine_ls_shift/su_max 0.008
_refine_ls_shift/su_mean 0
_refine_ls_structure_factor_coef Fsqd
_refine_ls_weighting_details 'calc w=1/[\s^2^(Fo^2^)+(0.0784P)^2^+11.1066P] where P=(Fo^2^+2Fc^2^)/3'
_refine_ls_weighting_scheme calc
_refine_ls_wR_factor_ref 0.13
_reflns_number_gt 1990
_reflns_number_total 2434
_reflns_threshold_expression >2sigma(I)
_cod_data_source_file c7nj01058c2.cif
_cod_data_source_block mo_cro_cu2cah2o2bpy2a
_cod_database_code 7056300

loop_
_symmetry_equiv_pos_as_xyz
'x, y, z'
'-x, y, -z+1/2'
'x+1/2, y+1/2, z'
'-x+1/2, y+1/2, -z+1/2'
'-x, -y, -z'
'x, -y, z-1/2'
'-x+1/2, -y+1/2, -z'
'x+1/2, -y+1/2, z-1/2'

loop_
_atom_site_label
_atom_site_fract_x
_atom_site_fract_y
_atom_site_fract_z
_atom_site_U_iso_or_equiv
_atom_site_adp_type
_atom_site_calc_flag
_atom_site_refinement_flags
_atom_site_occupancy
_atom_site_disorder_assembly
_atom_site_disorder_group
_atom_site_type_symbol
Co1 0.5 0.34587(3) 0.75 0.02173(19) Uani d S 1 . . Co
Cl1 0.32814(8) 0.29739(5) 0.17624(9) 0.0384(3) Uani d . 1 . . Cl
O1 0.37143(19) 0.28221(11) 0.7812(2) 0.0279(5) Uani d . 1 . . O
O2 0.42810(18) 0.32760(11) 0.5157(2) 0.0253(5) Uani d . 1 . . O
C1 0.3103(3) 0.26559(15) 0.6546(3) 0.0234(6) Uani d . 1 . . C
C2 0.3449(3) 0.29099(14) 0.4991(3) 0.0219(6) Uani d . 1 . . C
C3 0.2845(3) 0.27283(16) 0.3527(4) 0.0259(6) Uani d . 1 . . C
N1 0.5945(2) 0.42469(13) 0.6900(3) 0.0305(6) Uani d . 1 . . N
C4 0.6880(3) 0.4207(2) 0.6246(4) 0.0412(9) Uani d . 1 . . C
H4 0.7175 0.3795 0.6071 0.049 Uiso calc R 1 . . H
C5 0.7429(4) 0.4747(2) 0.5820(5) 0.0556(12) Uani d . 1 . . C
H5 0.8096 0.4706 0.537 0.067 Uiso calc RD 1 . . H
C6 0.6998(5) 0.5341(2) 0.6054(6) 0.0645(15) Uani d . 1 . . C
H6 0.7362 0.5717 0.5763 0.077 Uiso calc R 1 . . H
C7 0.6021(4) 0.53918(19) 0.6722(5) 0.0514(12) Uani d . 1 . . C
H7 0.5706 0.58 0.6887 0.062 Uiso calc R 1 . . H
C8 0.5518(3) 0.48291(16) 0.7141(4) 0.0375(8) Uani d . 1 . . C
O3 0.9799(11) 0.3421(6) 0.5376(18) 0.136(4) Uani d PDU 0.5 . . O
H3 0.9802 0.3025 0.5181 0.204 Uiso calc PR 0.5 A 1 H
C9A 0.986(2) 0.3751(12) 0.403(3) 0.104(6) Uani d PDU 0.301(6) B 1 C
H9A 0.9161 0.3669 0.3298 0.125 Uiso calc PR 0.301(6) B 1 H
H9B 1.0465 0.3551 0.353 0.125 Uiso calc PR 0.301(6) B 1 H
C10 1.0055(7) 0.4463(4) 0.4024(12) 0.108(3) Uani d PU 0.903(17) . . C
H10A 1.013 0.4603 0.2936 0.161 Uiso calc PR 0.903(17) B 1 H
H10B 1.0737 0.4567 0.4754 0.161 Uiso calc PR 0.903(17) B 1 H
H10C 0.9424 0.4684 0.4376 0.161 Uiso calc PRD 0.903(17) B 1 H
C9B 1.053(3) 0.3912(17) 0.538(6) 0.114(9) Uani d PDU 0.199(6) B 2 C
H9C 1.1251 0.3743 0.5147 0.137 Uiso calc PR 0.199(6) B 2 H
H9D 1.0661 0.4111 0.6459 0.137 Uiso calc PR 0.199(6) B 2 H

loop_
_atom_site_aniso_label
_atom_site_aniso_U_11
_atom_site_aniso_U_22
_atom_site_aniso_U_33
_atom_site_aniso_U_12
_atom_site_aniso_U_13
_atom_site_aniso_U_23
Co1 0.0219(3) 0.0242(3) 0.0169(3) 0 -0.0043(2) 0
Cl1 0.0415(5) 0.0574(6) 0.0153(4) -0.0202(4) 0.0015(3) 0.0014(3)
O1 0.0288(12) 0.0373(12) 0.0155(10) -0.0092(9) -0.0034(8) -0.0009(9)
O2 0.0251(11) 0.0316(11) 0.0174(10) -0.0061(9) -0.0025(8) 0.0010(8)
C1 0.0247(15) 0.0294(15) 0.0146(13) -0.0011(12) -0.0015(11) -0.0004(11)
C2 0.0231(14) 0.0244(14) 0.0171(13) 0.0009(11) -0.0008(11) 0.0001(11)
C3 0.0293(16) 0.0333(16) 0.0144(13) -0.0056(13) 0.0011(11) 0.0011(11)
N1 0.0337(15) 0.0310(14) 0.0226(13) -0.0088(12) -0.0095(11) 0.0015(11)
C4 0.039(2) 0.052(2) 0.0303(18) -0.0171(17) -0.0020(15) 0.0018(16)
C5 0.052(3) 0.069(3) 0.042(2) -0.027(2) -0.0051(19) 0.013(2)
C6 0.083(4) 0.054(3) 0.047(3) -0.038(3) -0.021(2) 0.020(2)
C7 0.069(3) 0.0319(19) 0.043(2) -0.0149(19) -0.024(2) 0.0087(16)
C8 0.051(2) 0.0295(16) 0.0239(16) -0.0088(15) -0.0193(14) 0.0033(13)
O3 0.124(7) 0.122(6) 0.163(8) 0.038(5) 0.023(6) 0.043(6)
C9A 0.105(10) 0.089(8) 0.119(10) -0.011(8) 0.021(9) -0.004(8)
C10 0.080(5) 0.085(5) 0.164(7) -0.033(4) 0.039(5) 0.003(4)
C9B 0.114(9) 0.114(9) 0.114(9) 0.0004(11) 0.0172(17) 0.0000(11)

loop_
_atom_type_symbol
_atom_type_description
_atom_type_scat_dispersion_real
_atom_type_scat_dispersion_imag
_atom_type_scat_source
C C 0.0033 0.0016 'International Tables Vol C Tables 4.2.6.8 and 6.1.1.4'
H H 0 0 'International Tables Vol C Tables 4.2.6.8 and 6.1.1.4'
N N 0.0061 0.0033 'International Tables Vol C Tables 4.2.6.8 and 6.1.1.4'
O O 0.0106 0.006 'International Tables Vol C Tables 4.2.6.8 and 6.1.1.4'
Cl Cl 0.1484 0.1585 'International Tables Vol C Tables 4.2.6.8 and 6.1.1.4'
Co Co 0.3494 0.9721 'International Tables Vol C Tables 4.2.6.8 and 6.1.1.4'

loop_
_geom_angle_atom_site_label_1
_geom_angle_atom_site_label_2
_geom_angle_atom_site_label_3
_geom_angle
_geom_angle_site_symmetry_1
_geom_angle_site_symmetry_3
O2 Co1 O2 158.86(12) . 2_656
O2 Co1 O1 77.77(8) . .
O2 Co1 O1 88.85(9) 2_656 .
O2 Co1 O1 88.85(9) . 2_656
O2 Co1 O1 77.77(8) 2_656 2_656
O1 Co1 O1 101.64(13) . 2_656
O2 Co1 N1 94.62(9) . .
O2 Co1 N1 101.82(9) 2_656 .
O1 Co1 N1 165.03(10) . .
O1 Co1 N1 90.96(11) 2_656 .
O2 Co1 N1 101.82(9) . 2_656
O2 Co1 N1 94.62(9) 2_656 2_656
O1 Co1 N1 90.96(11) . 2_656
O1 Co1 N1 165.03(10) 2_656 2_656
N1 Co1 N1 77.87(17) . 2_656
C1 O1 Co1 115.2(2) . .
C2 O2 Co1 115.72(18) . .
O1 C1 C3 125.0(3) . 7_556
O1 C1 C2 115.4(3) . .
C3 C1 C2 119.5(3) 7_556 .
O2 C2 C3 124.9(3) . .
O2 C2 C1 115.8(2) . .
C3 C2 C1 119.3(3) . .
C2 C3 C1 121.1(3) . 7_556
C2 C3 Cl1 119.6(2) . .
C1 C3 Cl1 119.3(2) 7_556 .
C4 N1 C8 119.3(3) . .
C4 N1 Co1 125.4(3) . .
C8 N1 Co1 115.3(3) . .
N1 C4 C5 122.1(4) . .
N1 C4 H4 118.9 . .
C5 C4 H4 118.9 . .
C6 C5 C4 119.0(5) . .
C6 C5 H5 120.5 . .
C4 C5 H5 120.5 . .
C5 C6 C7 119.7(4) . .
C5 C6 H6 120.1 . .
C7 C6 H6 120.1 . .
C8 C7 C6 118.3(4) . .
C8 C7 H7 120.9 . .
C6 C7 H7 120.9 . .
N1 C8 C7 121.6(4) . .
N1 C8 C8 115.8(2) . 2_656
C7 C8 C8 122.6(3) . 2_656
C9B O3 C9A 60(2) . .
C9B O3 H3 135.8 . .
C9A O3 H3 109.5 . .
O3 C9A C10 123(2) . .
O3 C9A H9A 106.7 . .
C10 C9A H9A 106.7 . .
O3 C9A H9B 106.7 . .
C10 C9A H9B 106.7 . .
H9A C9A H9B 106.6 . .
C9A C10 C9B 49.8(15) . .
C9A C10 C10 91.1(9) . 2_755
C9B C10 C10 130.8(17) . 2_755
C9A C10 H10A 109.5 . .
C9B C10 H10A 141.1 . .
C10 C10 H10A 19.2 2_755 .
C9A C10 H10B 109.5 . .
C9B C10 H10B 62.9 . .
C10 C10 H10B 122.9 2_755 .
H10A C10 H10B 109.5 . .
C9A C10 H10C 109.5 . .
C9B C10 H10C 108.8 . .
C10 C10 H10C 112.4 2_755 .
H10A C10 H10C 109.5 . .
H10B C10 H10C 109.5 . .
O3 C9B C10 111(3) . .
O3 C9B H9C 109.5 . .
C10 C9B H9C 109.5 . .
O3 C9B H9D 109.5 . .
C10 C9B H9D 109.5 . .
H9C C9B H9D 108.1 . .

loop_
_geom_bond_atom_site_label_1
_geom_bond_atom_site_label_2
_geom_bond_site_symmetry_2
_geom_bond_distance
Co1 O2 . 2.072(2)
Co1 O2 2_656 2.072(2)
Co1 O1 . 2.096(2)
Co1 O1 2_656 2.096(2)
Co1 N1 . 2.108(3)
Co1 N1 2_656 2.108(3)
Cl1 C3 . 1.731(3)
O1 C1 . 1.254(4)
O2 C2 . 1.257(4)
C1 C3 7_556 1.397(4)
C1 C2 . 1.531(4)
C2 C3 . 1.392(4)
C3 C1 7_556 1.397(4)
N1 C4 . 1.339(5)
N1 C8 . 1.346(5)
C4 C5 . 1.382(6)
C4 H4 . 0.95
C5 C6 . 1.369(8)
C5 H5 . 0.95
C6 C7 . 1.395(8)
C6 H6 . 0.95
C7 C8 . 1.391(5)
C7 H7 . 0.95
C8 C8 2_656 1.479(9)
O3 C9B . 1.35(2)
O3 C9A . 1.339(17)
O3 H3 . 0.84
C9A C10 . 1.50(2)
C9A H9A . 0.99
C9A H9B . 0.99
C10 C9B . 1.66(4)
C10 C10 2_755 2.55(2)
C10 H10A . 0.98
C10 H10B . 0.98
C10 H10C . 0.98
C9B H9C . 0.99
C9B H9D . 0.99

loop_
_geom_torsion_atom_site_label_1
_geom_torsion_atom_site_label_2
_geom_torsion_atom_site_label_3
_geom_torsion_atom_site_label_4
_geom_torsion
_geom_torsion_site_symmetry_1
_geom_torsion_site_symmetry_4
O2 Co1 O1 C1 -3.2(2) . .
O2 Co1 O1 C1 -166.7(2) 2_656 .
O1 Co1 O1 C1 -89.4(2) 2_656 .
N1 Co1 O1 C1 57.4(5) . .
N1 Co1 O1 C1 98.7(2) 2_656 .
O2 Co1 O2 C2 53.6(2) 2_656 .
O1 Co1 O2 C2 1.7(2) . .
O1 Co1 O2 C2 103.8(2) 2_656 .
N1 Co1 O2 C2 -165.3(2) . .
N1 Co1 O2 C2 -86.7(2) 2_656 .
Co1 O1 C1 C3 -175.5(3) . 7_556
Co1 O1 C1 C2 4.0(3) . .
Co1 O2 C2 C3 179.8(3) . .
Co1 O2 C2 C1 -0.2(3) . .
O1 C1 C2 O2 -2.6(4) . .
C3 C1 C2 O2 176.9(3) 7_556 .
O1 C1 C2 C3 177.4(3) . .
C3 C1 C2 C3 -3.1(5) 7_556 .
O2 C2 C3 C1 -176.8(3) . 7_556
C1 C2 C3 C1 3.1(5) . 7_556
O2 C2 C3 Cl1 3.9(5) . .
C1 C2 C3 Cl1 -176.1(2) . .
O2 Co1 N1 C4 -76.6(3) . .
O2 Co1 N1 C4 90.0(3) 2_656 .
O1 Co1 N1 C4 -135.3(4) . .
O1 Co1 N1 C4 12.3(3) 2_656 .
N1 Co1 N1 C4 -177.7(3) 2_656 .
O2 Co1 N1 C8 100.1(2) . .
O2 Co1 N1 C8 -93.3(2) 2_656 .
O1 Co1 N1 C8 41.5(5) . .
O1 Co1 N1 C8 -171.0(2) 2_656 .
N1 Co1 N1 C8 -1.03(16) 2_656 .
C8 N1 C4 C5 0.5(5) . .
Co1 N1 C4 C5 177.1(3) . .
N1 C4 C5 C6 -0.8(6) . .
C4 C5 C6 C7 0.3(6) . .
C5 C6 C7 C8 0.4(6) . .
C4 N1 C8 C7 0.3(5) . .
Co1 N1 C8 C7 -176.7(3) . .
C4 N1 C8 C8 179.7(3) . 2_656
Co1 N1 C8 C8 2.8(4) . 2_656
C6 C7 C8 N1 -0.7(5) . .
C6 C7 C8 C8 179.9(4) . 2_656
C9B O3 C9A C10 -38(3) . .
O3 C9A C10 C9B 34(2) . .
O3 C9A C10 C10 -179(2) . 2_755
C9A O3 C9B C10 30(2) . .
C9A C10 C9B O3 -30(2) . .
C10 C10 C9B O3 -76(3) 2_755 .
